data_7114026
loop_
_publ_author_name
'Lee, Hing Ken'
'Wong, Henry N. C.'

_publ_section_title
;
 An enantioselective synthetic pathway towards plakortones
;
_journal_issue 18
_journal_name_full 'Chemical Communications'
_journal_page_first 2114
_journal_page_last 2115
_journal_paper_doi 10.1039/b205924j
_journal_year 2002
_chemical_formula_sum 'C16 H24 O5'
_chemical_formula_weight 296.35
_chemical_name_systematic (1'S,2'R,3'R)-3-[1'-ethyl-1',2'-(isopropylidenedioxy)-3'-hydroxypent-4-enyl]but-2-en-4-olide
_space_group_IT_number 19
_symmetry_cell_setting orthorhombic
_symmetry_space_group_name_Hall 'P 2ac 2ab'
_symmetry_space_group_name_H-M 'P 21 21 21'
_atom_sites_solution_hydrogens geom
_atom_sites_solution_primary direct
_atom_sites_solution_secondary difmap
_audit_creation_method SHELXL-97
_cell_angle_alpha 90.00
_cell_angle_beta 90.00
_cell_angle_gamma 90.00
_cell_formula_units_Z 4
_cell_length_a 8.2731(4)
_cell_length_b 11.6606(6)
_cell_length_c 17.5669(9)
_cell_measurement_temperature 293(2)
_cell_volume 1694.67(15)
_computing_cell_refinement 'Bruker SMART CCD Diffractometer'
_computing_data_collection 'Bruker SMART CCD Diffractometer'
_computing_data_reduction 'Bruker SMART CCD Diffractometer'
_computing_molecular_graphics 'Siemens SHLEXTL'
_computing_publication_material 'Siemens SHLEXTL'
_computing_structure_refinement 'SHELXL-97 (Sheldrick, 1997)'
_computing_structure_solution 'SHELXS-97 (Sheldrick, 1990)'
_diffrn_ambient_temperature 293(2)
_diffrn_measured_fraction_theta_full 1.000
_diffrn_measured_fraction_theta_max 1.000
_diffrn_measurement_device_type 'Bruker SMART CCD Diffractometer'
_diffrn_measurement_method 'omega scan'
_diffrn_radiation_monochromator graphite
_diffrn_radiation_source 'fine-focus sealed tube'
_diffrn_radiation_type MoK\a
_diffrn_radiation_wavelength 0.71073
_diffrn_reflns_av_R_equivalents 0.0388
_diffrn_reflns_av_sigmaI/netI 0.0416
_diffrn_reflns_limit_h_max 10
_diffrn_reflns_limit_h_min -9
_diffrn_reflns_limit_k_max 15
_diffrn_reflns_limit_k_min -14
_diffrn_reflns_limit_l_max 23
_diffrn_reflns_limit_l_min -23
_diffrn_reflns_number 11496
_diffrn_reflns_theta_full 27.99
_diffrn_reflns_theta_max 27.99
_diffrn_reflns_theta_min 2.10
_exptl_absorpt_coefficient_mu 0.085
_exptl_absorpt_correction_T_max 1.0000
_exptl_absorpt_correction_T_min 0.5629
_exptl_absorpt_correction_type SADABS
_exptl_crystal_colour Colorless
_exptl_crystal_density_diffrn 1.162
_exptl_crystal_density_method 'not measured'
_exptl_crystal_description Plate
_exptl_crystal_F_000 640
_exptl_crystal_size_max 0.31
_exptl_crystal_size_mid 0.25
_exptl_crystal_size_min 0.20
_refine_diff_density_max 0.251
_refine_diff_density_min -0.125
_refine_diff_density_rms 0.033
_refine_ls_abs_structure_details 'Flack H D (1983), Acta Cryst. A39, 876-881'
_refine_ls_abs_structure_Flack 0.3(12)
_refine_ls_extinction_method none
_refine_ls_goodness_of_fit_ref 0.930
_refine_ls_hydrogen_treatment mixed
_refine_ls_matrix_type full
_refine_ls_number_parameters 191
_refine_ls_number_reflns 4078
_refine_ls_number_restraints 0
_refine_ls_restrained_S_all 0.930
_refine_ls_R_factor_all 0.0735
_refine_ls_R_factor_gt 0.0449
_refine_ls_shift/su_max 0.000
_refine_ls_shift/su_mean 0.000
_refine_ls_structure_factor_coef Fsqd
_refine_ls_weighting_details 'calc w=1/[\s^2^(Fo^2^)+(0.0682P)^2^+0.0000P] where P=(Fo^2^+2Fc^2^)/3'
_refine_ls_weighting_scheme calc
_refine_ls_wR_factor_gt 0.1079
_refine_ls_wR_factor_ref 0.1211
_reflns_number_gt 2709
_reflns_number_total 4078
_reflns_threshold_expression >2sigma(I)
_cod_data_source_file b205924j.txt
_cod_data_source_block ken934
_cod_depositor_comments
;
The following automatic conversions were performed:

'_symmetry_cell_setting' value 'Orthorhombic' changed to
'orthorhombic' according to
/usr/data/users/saulius/automatic-downloads/retrospective/RSC/lib/dictionaries/cif_core.dic
dictionary named 'cif_core.dic' version 2.4.2 from 2011-04-26.

Automatic conversion script
Id: cif_fix_values 2281 2013-09-26 08:29:07Z andrius 
;
_cod_original_sg_symbol_H-M P2(1)2(1)2(1)
_cod_database_code 7114026

loop_
_symmetry_equiv_pos_as_xyz
'x, y, z'
'-x+1/2, -y, z+1/2'
'-x, y+1/2, -z+1/2'
'x+1/2, -y+1/2, -z'

loop_
_atom_site_label
_atom_site_type_symbol
_atom_site_fract_x
_atom_site_fract_y
_atom_site_fract_z
_atom_site_U_iso_or_equiv
_atom_site_adp_type
_atom_site_occupancy
_atom_site_symmetry_multiplicity
_atom_site_calc_flag
_atom_site_refinement_flags
O1 O 0.2500(2) 0.74678(15) 0.79409(11) 0.0828(5) Uani 1 1 d .
O2 O 0.33218(17) 0.91963(13) 0.83158(9) 0.0652(4) Uani 1 1 d .
O3 O 0.76927(17) 0.98104(11) 0.93714(7) 0.0532(4) Uani 1 1 d .
O4 O 0.89155(18) 1.06714(11) 0.83765(7) 0.0552(4) Uani 1 1 d .
O5 O 0.70814(18) 0.99424(13) 0.71409(8) 0.0599(4) Uani 1 1 d .
H5A H 0.7227 1.0638 0.7123 0.090 Uiso 1 1 calc R
C1 C 0.3583(3) 0.80779(19) 0.81646(12) 0.0569(5) Uani 1 1 d .
C2 C 0.5269(2) 0.78239(16) 0.83198(11) 0.0481(5) Uani 1 1 d .
H2A H 0.5750 0.7108 0.8266 0.058 Uiso 1 1 calc R
C3 C 0.6019(2) 0.87659(15) 0.85490(10) 0.0415(4) Uani 1 1 d .
C4 C 0.4802(2) 0.97083(17) 0.85781(14) 0.0567(5) Uani 1 1 d .
H4A H 0.4682 0.9994 0.9094 0.068 Uiso 1 1 calc R
H4B H 0.5120 1.0338 0.8250 0.068 Uiso 1 1 calc R
C5 C 0.7751(2) 0.89469(14) 0.87887(10) 0.0409(4) Uani 1 1 d .
C6 C 0.8482(3) 0.78405(17) 0.91127(10) 0.0494(5) Uani 1 1 d .
H6A H 0.8407 0.7244 0.8729 0.059 Uiso 1 1 calc R
H6B H 0.9620 0.7970 0.9214 0.059 Uiso 1 1 calc R
C7 C 0.7681(3) 0.7414(2) 0.98384(13) 0.0695(7) Uani 1 1 d .
H7A H 0.8204 0.6724 1.0005 0.104 Uiso 1 1 calc R
H7B H 0.6560 0.7260 0.9741 0.104 Uiso 1 1 calc R
H7C H 0.7772 0.7990 1.0227 0.104 Uiso 1 1 calc R
C8 C 0.8712(3) 1.07559(18) 0.91777(11) 0.0575(5) Uani 1 1 d .
C9 C 1.0302(3) 1.0645(3) 0.95972(13) 0.0853(8) Uani 1 1 d .
H9A H 1.0796 0.9924 0.9472 0.128 Uiso 1 1 calc R
H9B H 1.0111 1.0680 1.0136 0.128 Uiso 1 1 calc R
H9C H 1.1007 1.1260 0.9450 0.128 Uiso 1 1 calc R
C10 C 0.7831(4) 1.1855(2) 0.93446(16) 0.0939(9) Uani 1 1 d .
H10A H 0.6836 1.1873 0.9063 0.141 Uiso 1 1 calc R
H10B H 0.8492 1.2495 0.9198 0.141 Uiso 1 1 calc R
H10C H 0.7602 1.1900 0.9880 0.141 Uiso 1 1 calc R
C11 C 0.8898(2) 0.94899(15) 0.81830(10) 0.0417(4) Uani 1 1 d .
H11A H 0.9986 0.9187 0.8273 0.050 Uiso 1 1 calc R
C12 C 0.8550(2) 0.93902(16) 0.73255(10) 0.0454(4) Uani 1 1 d .
C13 C 0.9975(3) 0.99385(18) 0.68891(11) 0.0564(5) Uani 1 1 d .
H13A H 1.0097 1.0726 0.7057 0.068 Uiso 1 1 calc R
H13B H 1.0959 0.9533 0.7021 0.068 Uiso 1 1 calc R
C14 C 0.9786(4) 0.9929(2) 0.60363(13) 0.0783(7) Uani 1 1 d .
H14A H 1.0718 1.0275 0.5806 0.117 Uiso 1 1 calc R
H14B H 0.8836 1.0353 0.5898 0.117 Uiso 1 1 calc R
H14C H 0.9684 0.9152 0.5862 0.117 Uiso 1 1 calc R
C15 C 0.8460(3) 0.81421(17) 0.71103(11) 0.0577(6) Uani 1 1 d .
H15A H 0.9312 0.7674 0.7261 0.069 Uiso 1 1 calc R
C16 C 0.7290(4) 0.7662(2) 0.67309(14) 0.0895(9) Uani 1 1 d .
H16C H 0.6415 0.8100 0.6569 0.107 Uiso 1 1 calc R
H16A H 0.7330 0.6883 0.6621 0.107 Uiso 1 1 calc R

loop_
_atom_site_aniso_label
_atom_site_aniso_U_11
_atom_site_aniso_U_22
_atom_site_aniso_U_33
_atom_site_aniso_U_23
_atom_site_aniso_U_13
_atom_site_aniso_U_12
O1 0.0531(11) 0.0886(12) 0.1067(13) -0.0099(10) -0.0177(9) -0.0184(9)
O2 0.0384(8) 0.0671(9) 0.0901(11) -0.0040(8) -0.0078(7) 0.0057(7)
O3 0.0517(8) 0.0597(9) 0.0482(7) -0.0113(6) 0.0082(6) -0.0071(6)
O4 0.0725(10) 0.0457(7) 0.0475(7) -0.0041(6) 0.0006(7) -0.0121(7)
O5 0.0554(9) 0.0657(9) 0.0584(8) 0.0041(7) -0.0143(7) 0.0021(7)
C1 0.0458(12) 0.0624(13) 0.0626(12) -0.0005(10) -0.0012(10) -0.0066(10)
C2 0.0450(12) 0.0429(10) 0.0565(11) 0.0004(9) 0.0031(9) 0.0019(8)
C3 0.0384(10) 0.0419(9) 0.0443(9) 0.0034(7) 0.0051(8) 0.0047(8)
C4 0.0409(11) 0.0484(11) 0.0806(15) -0.0031(9) -0.0019(10) 0.0060(9)
C5 0.0389(9) 0.0422(10) 0.0414(9) -0.0034(7) 0.0013(8) 0.0025(8)
C6 0.0423(11) 0.0569(11) 0.0489(10) 0.0074(9) 0.0020(9) 0.0058(9)
C7 0.0726(16) 0.0775(15) 0.0585(12) 0.0235(11) 0.0080(12) 0.0135(13)
C8 0.0699(15) 0.0536(11) 0.0489(11) -0.0094(9) 0.0052(10) -0.0131(11)
C9 0.0812(19) 0.118(2) 0.0565(13) -0.0140(14) -0.0090(13) -0.0369(17)
C10 0.131(3) 0.0598(15) 0.0909(18) -0.0237(13) 0.0197(19) -0.0062(17)
C11 0.0365(10) 0.0440(9) 0.0446(9) -0.0003(7) -0.0024(8) 0.0008(8)
C12 0.0465(11) 0.0458(10) 0.0439(9) 0.0005(8) -0.0029(8) 0.0005(9)
C13 0.0625(13) 0.0579(12) 0.0487(11) 0.0044(9) 0.0051(10) -0.0065(11)
C14 0.114(2) 0.0687(14) 0.0527(13) 0.0076(11) 0.0088(13) -0.0101(15)
C15 0.0750(15) 0.0498(11) 0.0482(10) -0.0052(9) 0.0158(11) -0.0069(11)
C16 0.115(3) 0.0789(16) 0.0741(16) -0.0294(13) 0.0200(17) -0.0357(17)

loop_
_atom_type_symbol
_atom_type_description
_atom_type_scat_dispersion_real
_atom_type_scat_dispersion_imag
_atom_type_scat_source
C C 0.0033 0.0016 'International Tables Vol C Tables 4.2.6.8 and 6.1.1.4'
H H 0.0000 0.0000 'International Tables Vol C Tables 4.2.6.8 and 6.1.1.4'
O O 0.0106 0.0060 'International Tables Vol C Tables 4.2.6.8 and 6.1.1.4'

loop_
_geom_angle_atom_site_label_1
_geom_angle_atom_site_label_2
_geom_angle_atom_site_label_3
_geom_angle
C1 O2 C4 109.17(16)
C8 O3 C5 110.55(13)
C11 O4 C8 107.67(14)
O1 C1 O2 121.0(2)
O1 C1 C2 130.7(2)
O2 C1 C2 108.30(18)
C3 C2 C1 109.76(17)
C2 C3 C4 107.78(17)
C2 C3 C5 130.24(17)
C4 C3 C5 121.92(16)
O2 C4 C3 104.96(15)
O3 C5 C3 105.36(14)
O3 C5 C6 109.77(14)
C3 C5 C6 111.12(15)
O3 C5 C11 102.83(13)
C3 C5 C11 116.37(15)
C6 C5 C11 110.77(15)
C7 C6 C5 114.45(17)
O4 C8 O3 104.61(14)
O4 C8 C10 108.04(19)
O3 C8 C10 108.96(19)
O4 C8 C9 111.94(18)
O3 C8 C9 109.33(19)
C10 C8 C9 113.5(2)
O4 C11 C12 108.06(14)
O4 C11 C5 103.70(14)
C12 C11 C5 121.58(15)
O5 C12 C15 109.88(18)
O5 C12 C11 110.56(16)
C15 C12 C11 109.17(15)
O5 C12 C13 110.71(15)
C15 C12 C13 108.26(16)
C11 C12 C13 108.19(16)
C14 C13 C12 114.29(19)
C16 C15 C12 125.5(2)

loop_
_geom_bond_atom_site_label_1
_geom_bond_atom_site_label_2
_geom_bond_distance
O1 C1 1.209(3)
O2 C1 1.348(3)
O2 C4 1.438(3)
O3 C8 1.429(3)
O3 C5 1.437(2)
O4 C11 1.419(2)
O4 C8 1.421(2)
O5 C12 1.413(2)
C1 C2 1.452(3)
C2 C3 1.324(3)
C3 C4 1.491(3)
C3 C5 1.508(3)
C5 C6 1.534(2)
C5 C11 1.560(3)
C6 C7 1.521(3)
C8 C10 1.504(4)
C8 C9 1.513(4)
C11 C12 1.538(2)
C12 C15 1.506(3)
C12 C13 1.545(3)
C13 C14 1.506(3)
C15 C16 1.301(4)
